data_4113361
loop_
_publ_author_name
'Teruyuki Mitsumori'
'Michael Bendikov'
'Olivier Dautel'
'Fred Wudl'
'Takeshi Shioya'
'Hideki Sato'
'Yoshiharu Sato'

_publ_section_title
;
 Synthesis and Properties of Highly Fluorescent
 Indolizino[3,4,5-ab]isoindoles
;
_journal_name_full 'Journal of the American Chemical Society'
_journal_page_first 16793
_journal_page_last 16803
_journal_paper_doi 10.1021/ja049214x
_journal_volume 126
_journal_year 2004
_chemical_formula_sum 'C19 H12 N2'
_chemical_formula_weight 268.31
_chemical_name_systematic
; 
 ? 
;
_space_group_IT_number 19
_symmetry_cell_setting orthorhombic
_symmetry_space_group_name_Hall 'P 2ac 2ab'
_symmetry_space_group_name_H-M 'P 21 21 21'
_atom_sites_solution_hydrogens geom
_atom_sites_solution_primary direct
_atom_sites_solution_secondary difmap
_audit_creation_method SHELXL-97
_cell_angle_alpha 90.00
_cell_angle_beta 90.00
_cell_angle_gamma 90.00
_cell_formula_units_Z 4
_cell_length_a 3.8634(3)
_cell_length_b 14.7292(10)
_cell_length_c 22.3403(15)
_cell_measurement_reflns_used 3349
_cell_measurement_temperature 100(2)
_cell_measurement_theta_max 28.24
_cell_measurement_theta_min 2.76
_cell_volume 1271.27(16)
_computing_cell_refinement 'Bruker SMART'
_computing_data_collection 'Bruker SMART'
_computing_data_reduction 'Bruker SAINT'
_computing_molecular_graphics 'Bruker SHELXTL'
_computing_publication_material 'Bruker SHELXTL'
_computing_structure_refinement 'SHELXL-97 (Sheldrick, 1997)'
_computing_structure_solution 'SHELXS-97 (Sheldrick, 1990)'
_diffrn_ambient_temperature 100(2)
_diffrn_measured_fraction_theta_full 0.974
_diffrn_measured_fraction_theta_max 0.974
_diffrn_measurement_device_type 'CCD area detector'
_diffrn_measurement_method 'phi and omega scans'
_diffrn_radiation_monochromator graphite
_diffrn_radiation_source 'fine-focus sealed tube'
_diffrn_radiation_type MoK\a
_diffrn_radiation_wavelength 0.71073
_diffrn_reflns_av_R_equivalents 0.0213
_diffrn_reflns_av_sigmaI/netI 0.0279
_diffrn_reflns_limit_h_max 5
_diffrn_reflns_limit_h_min -5
_diffrn_reflns_limit_k_max 15
_diffrn_reflns_limit_k_min -19
_diffrn_reflns_limit_l_max 28
_diffrn_reflns_limit_l_min -26
_diffrn_reflns_number 8327
_diffrn_reflns_theta_full 28.31
_diffrn_reflns_theta_max 28.31
_diffrn_reflns_theta_min 1.66
_diffrn_standards_decay_% 0
_exptl_absorpt_coefficient_mu 0.083
_exptl_absorpt_correction_T_max 0.9851
_exptl_absorpt_correction_T_min 0.9595
_exptl_absorpt_correction_type multi-scan
_exptl_absorpt_process_details 'Sadabs (Bruker)'
_exptl_crystal_colour yellow
_exptl_crystal_density_diffrn 1.402
_exptl_crystal_density_meas 0
_exptl_crystal_description needle
_exptl_crystal_F_000 560
_exptl_crystal_size_max 0.50
_exptl_crystal_size_mid 0.20
_exptl_crystal_size_min 0.18
_refine_diff_density_max 0.194
_refine_diff_density_min -0.202
_refine_diff_density_rms 0.041
_refine_ls_abs_structure_details 'Flack H D (1983), Acta Cryst. A39, 876-881'
_refine_ls_abs_structure_Flack 0(3)
_refine_ls_extinction_method none
_refine_ls_goodness_of_fit_ref 1.040
_refine_ls_hydrogen_treatment mixed
_refine_ls_matrix_type full
_refine_ls_number_parameters 190
_refine_ls_number_reflns 3034
_refine_ls_number_restraints 0
_refine_ls_restrained_S_all 1.040
_refine_ls_R_factor_all 0.0439
_refine_ls_R_factor_gt 0.0350
_refine_ls_shift/su_max 0.001
_refine_ls_shift/su_mean 0.000
_refine_ls_structure_factor_coef Fsqd
_refine_ls_weighting_details 'calc w=1/[\s^2^(Fo^2^)+(0.0425P)^2^+0.2958P] where P=(Fo^2^+2Fc^2^)/3'
_refine_ls_weighting_scheme calc
_refine_ls_wR_factor_gt 0.0831
_refine_ls_wR_factor_ref 0.0890
_reflns_number_gt 2648
_reflns_number_total 3034
_reflns_threshold_expression >2sigma(I)
_cod_data_source_file ja049214xsi20040212_112359.cif
_cod_data_source_block wd3402sm
_cod_database_code 4113361

loop_
_symmetry_equiv_pos_as_xyz
'x, y, z'
'-x+1/2, -y, z+1/2'
'-x, y+1/2, -z+1/2'
'x+1/2, -y+1/2, -z'

loop_
_atom_site_label
_atom_site_type_symbol
_atom_site_fract_x
_atom_site_fract_y
_atom_site_fract_z
_atom_site_U_iso_or_equiv
_atom_site_adp_type
_atom_site_occupancy
_atom_site_symmetry_multiplicity
_atom_site_calc_flag
_atom_site_refinement_flags
N1 N 0.7847(3) 0.25399(8) 0.76627(5) 0.0190(3) Uani 1 1 d .
N2 N 1.0120(4) 0.32517(9) 0.94616(6) 0.0281(3) Uani 1 1 d .
C1 C 0.8951(4) 0.25586(9) 0.82470(6) 0.0187(3) Uani 1 1 d .
C2 C 1.0569(4) 0.17527(10) 0.84313(7) 0.0236(3) Uani 1 1 d .
H2 H 1.1433 0.1695 0.8828 0.028 Uiso 1 1 calc R
C3 C 1.0893(4) 0.10411(10) 0.80290(7) 0.0242(3) Uani 1 1 d .
H3 H 1.1988 0.0499 0.8161 0.029 Uiso 1 1 calc R
C4 C 0.9675(4) 0.10814(10) 0.74323(7) 0.0236(3) Uani 1 1 d .
H4 H 0.9932 0.0578 0.7171 0.028 Uiso 1 1 calc R
C5 C 0.8108(4) 0.18684(9) 0.72403(6) 0.0199(3) Uani 1 1 d .
C6 C 0.6511(4) 0.22626(9) 0.67123(6) 0.0200(3) Uani 1 1 d .
C7 C 0.6044(4) 0.19236(10) 0.61360(7) 0.0234(3) Uani 1 1 d .
H7 H 0.6855 0.1335 0.6033 0.028 Uiso 1 1 calc R
C8 C 0.4380(4) 0.24589(10) 0.57164(7) 0.0252(3) Uani 1 1 d .
H8 H 0.4027 0.2233 0.5323 0.030 Uiso 1 1 calc R
C9 C 0.3205(4) 0.33327(10) 0.58648(6) 0.0237(3) Uani 1 1 d .
H9 H 0.2068 0.3688 0.5569 0.028 Uiso 1 1 calc R
C10 C 0.3670(4) 0.36856(10) 0.64318(6) 0.0211(3) Uani 1 1 d .
H10 H 0.2869 0.4278 0.6527 0.025 Uiso 1 1 calc R
C11 C 0.5335(4) 0.31574(9) 0.68631(6) 0.0188(3) Uani 1 1 d .
C12 C 0.6253(4) 0.33211(9) 0.74794(6) 0.0191(3) Uani 1 1 d .
C13 C 0.6311(4) 0.38937(9) 0.79799(6) 0.0198(3) Uani 1 1 d .
H13 H 0.5371 0.4489 0.7997 0.024 Uiso 1 1 calc R
C14 C 0.7998(4) 0.34409(9) 0.84555(6) 0.0194(3) Uani 1 1 d .
C15 C 0.8694(4) 0.38114(10) 0.90499(6) 0.0201(3) Uani 1 1 d .
C16 C 0.7903(4) 0.47068(10) 0.91805(6) 0.0231(3) Uani 1 1 d .
H16 H 0.6948 0.5092 0.8882 0.028 Uiso 1 1 calc R
C17 C 0.8522(5) 0.50297(10) 0.97485(7) 0.0288(3) Uani 1 1 d .
H17 H 0.7990 0.5642 0.9844 0.035 Uiso 1 1 calc R
C18 C 0.9914(4) 0.44661(11) 1.01798(7) 0.0276(3) Uani 1 1 d .
H18 H 1.0308 0.4677 1.0576 0.033 Uiso 1 1 calc R
C19 C 1.0716(5) 0.35841(11) 1.00171(7) 0.0296(4) Uani 1 1 d .
H19 H 1.1728 0.3195 1.0308 0.036 Uiso 1 1 calc R

loop_
_atom_site_aniso_label
_atom_site_aniso_U_11
_atom_site_aniso_U_22
_atom_site_aniso_U_33
_atom_site_aniso_U_23
_atom_site_aniso_U_13
_atom_site_aniso_U_12
N1 0.0189(6) 0.0169(5) 0.0212(6) 0.0010(4) 0.0033(5) -0.0004(5)
N2 0.0334(7) 0.0223(6) 0.0286(6) 0.0031(5) 0.0017(6) -0.0024(6)
C1 0.0163(7) 0.0210(7) 0.0190(6) 0.0024(5) 0.0018(5) -0.0034(6)
C2 0.0196(8) 0.0242(7) 0.0271(7) 0.0053(6) 0.0012(6) -0.0019(6)
C3 0.0186(7) 0.0194(7) 0.0346(8) 0.0066(6) 0.0026(6) 0.0018(6)
C4 0.0193(7) 0.0186(6) 0.0329(8) -0.0004(6) 0.0048(6) 0.0002(6)
C5 0.0166(7) 0.0195(7) 0.0236(7) -0.0014(5) 0.0040(5) -0.0029(6)
C6 0.0160(7) 0.0195(6) 0.0247(7) 0.0010(5) 0.0029(6) -0.0022(5)
C7 0.0205(7) 0.0225(7) 0.0273(7) -0.0037(6) 0.0037(6) -0.0040(6)
C8 0.0238(8) 0.0298(8) 0.0220(7) -0.0043(6) 0.0012(6) -0.0074(6)
C9 0.0214(8) 0.0271(7) 0.0227(7) 0.0067(6) -0.0012(6) -0.0053(6)
C10 0.0194(7) 0.0193(7) 0.0246(7) 0.0023(5) 0.0020(6) -0.0035(6)
C11 0.0159(7) 0.0195(7) 0.0211(6) 0.0013(5) 0.0031(5) -0.0032(5)
C12 0.0174(6) 0.0171(6) 0.0228(7) 0.0039(5) 0.0033(6) 0.0001(5)
C13 0.0181(7) 0.0176(6) 0.0237(7) 0.0005(5) 0.0025(6) -0.0020(6)
C14 0.0169(7) 0.0187(6) 0.0227(7) -0.0001(5) 0.0037(5) -0.0023(5)
C15 0.0173(7) 0.0209(7) 0.0221(7) 0.0008(5) 0.0020(5) -0.0027(6)
C16 0.0233(7) 0.0229(7) 0.0229(7) 0.0033(6) 0.0003(6) 0.0041(6)
C17 0.0314(8) 0.0220(7) 0.0331(8) -0.0002(6) 0.0051(7) 0.0031(7)
C18 0.0323(8) 0.0282(8) 0.0223(7) -0.0023(6) 0.0004(6) -0.0066(7)
C19 0.0337(9) 0.0271(8) 0.0281(8) 0.0067(6) -0.0037(7) -0.0016(7)

loop_
_atom_type_symbol
_atom_type_description
_atom_type_scat_dispersion_real
_atom_type_scat_dispersion_imag
_atom_type_scat_source
C C 0.0033 0.0016 'International Tables Vol C Tables 4.2.6.8 and 6.1.1.4'
H H 0.0000 0.0000 'International Tables Vol C Tables 4.2.6.8 and 6.1.1.4'
N N 0.0061 0.0033 'International Tables Vol C Tables 4.2.6.8 and 6.1.1.4'

loop_
_geom_angle_atom_site_label_1
_geom_angle_atom_site_label_2
_geom_angle_atom_site_label_3
_geom_angle
C12 N1 C5 115.72(12)
C12 N1 C1 114.05(11)
C5 N1 C1 130.23(12)
C15 N2 C19 118.18(13)
N1 C1 C2 113.59(12)
N1 C1 C14 104.36(12)
C2 C1 C14 142.05(13)
C3 C2 C1 119.31(13)
C3 C2 H2 120.3
C1 C2 H2 120.3
C2 C3 C4 123.31(13)
C2 C3 H3 118.3
C4 C3 H3 118.3
C5 C4 C3 118.37(13)
C5 C4 H4 120.8
C3 C4 H4 120.8
N1 C5 C4 115.19(13)
N1 C5 C6 103.85(12)
C4 C5 C6 140.96(13)
C7 C6 C11 120.37(13)
C7 C6 C5 131.50(13)
C11 C6 C5 108.13(12)
C8 C7 C6 118.84(14)
C8 C7 H7 120.6
C6 C7 H7 120.6
C7 C8 C9 120.84(14)
C7 C8 H8 119.6
C9 C8 H8 119.6
C10 C9 C8 121.29(14)
C10 C9 H9 119.4
C8 C9 H9 119.4
C9 C10 C11 118.91(13)
C9 C10 H10 120.5
C11 C10 H10 120.5
C10 C11 C6 119.75(13)
C10 C11 C12 132.79(13)
C6 C11 C12 107.46(12)
N1 C12 C13 105.09(12)
N1 C12 C11 104.82(12)
C13 C12 C11 150.08(13)
C12 C13 C14 108.87(12)
C12 C13 H13 125.6
C14 C13 H13 125.6
C13 C14 C1 107.62(12)
C13 C14 C15 126.29(13)
C1 C14 C15 126.08(13)
N2 C15 C16 121.81(13)
N2 C15 C14 117.74(12)
C16 C15 C14 120.45(13)
C17 C16 C15 119.02(13)
C17 C16 H16 120.5
C15 C16 H16 120.5
C16 C17 C18 120.22(14)
C16 C17 H17 119.9
C18 C17 H17 119.9
C17 C18 C19 117.92(14)
C17 C18 H18 121.0
C19 C18 H18 121.0
N2 C19 C18 122.83(15)
N2 C19 H19 118.6
C18 C19 H19 118.6

loop_
_geom_bond_atom_site_label_1
_geom_bond_atom_site_label_2
_geom_bond_distance
N1 C12 1.3677(17)
N1 C5 1.3707(17)
N1 C1 1.3736(17)
N2 C15 1.3526(19)
N2 C19 1.354(2)
C1 C2 1.403(2)
C1 C14 1.429(2)
C2 C3 1.386(2)
C2 H2 0.9500
C3 C4 1.415(2)
C3 H3 0.9500
C4 C5 1.376(2)
C4 H4 0.9500
C5 C6 1.452(2)
C6 C7 1.393(2)
C6 C11 1.4342(19)
C7 C8 1.384(2)
C7 H7 0.9500
C8 C9 1.404(2)
C8 H8 0.9500
C9 C10 1.381(2)
C9 H9 0.9500
C10 C11 1.396(2)
C10 H10 0.9500
C11 C12 1.4421(19)
C12 C13 1.4006(19)
C13 C14 1.4137(19)
C13 H13 0.9500
C14 C15 1.4606(19)
C15 C16 1.385(2)
C16 C17 1.376(2)
C16 H16 0.9500
C17 C18 1.381(2)
C17 H17 0.9500
C18 C19 1.384(2)
C18 H18 0.9500
C19 H19 0.9500

loop_
_geom_torsion_atom_site_label_1
_geom_torsion_atom_site_label_2
_geom_torsion_atom_site_label_3
_geom_torsion_atom_site_label_4
_geom_torsion
C12 N1 C1 C2 179.74(12)
C5 N1 C1 C2 -0.6(2)
C12 N1 C1 C14 -0.58(15)
C5 N1 C1 C14 179.12(14)
N1 C1 C2 C3 -0.1(2)
C14 C1 C2 C3 -179.64(18)
C1 C2 C3 C4 0.2(2)
C2 C3 C4 C5 0.4(2)
C12 N1 C5 C4 -179.17(12)
C1 N1 C5 C4 1.1(2)
C12 N1 C5 C6 0.57(16)
C1 N1 C5 C6 -179.13(13)
C3 C4 C5 N1 -0.96(19)
C3 C4 C5 C6 179.44(18)
N1 C5 C6 C7 178.56(15)
C4 C5 C6 C7 -1.8(3)
N1 C5 C6 C11 -0.90(16)
C4 C5 C6 C11 178.73(18)
C11 C6 C7 C8 -1.0(2)
C5 C6 C7 C8 179.55(15)
C6 C7 C8 C9 0.6(2)
C7 C8 C9 C10 0.0(2)
C8 C9 C10 C11 -0.2(2)
C9 C10 C11 C6 -0.3(2)
C9 C10 C11 C12 179.07(15)
C7 C6 C11 C10 0.9(2)
C5 C6 C11 C10 -179.55(13)
C7 C6 C11 C12 -178.60(13)
C5 C6 C11 C12 0.93(16)
C5 N1 C12 C13 -179.83(12)
C1 N1 C12 C13 -0.08(16)
C5 N1 C12 C11 0.00(16)
C1 N1 C12 C11 179.74(12)
C10 C11 C12 N1 179.99(15)
C6 C11 C12 N1 -0.58(15)
C10 C11 C12 C13 -0.4(4)
C6 C11 C12 C13 179.1(2)
N1 C12 C13 C14 0.72(16)
C11 C12 C13 C14 -178.9(2)
C12 C13 C14 C1 -1.09(16)
C12 C13 C14 C15 178.03(13)
N1 C1 C14 C13 0.99(15)
C2 C1 C14 C13 -179.49(19)
N1 C1 C14 C15 -178.12(13)
C2 C1 C14 C15 1.4(3)
C19 N2 C15 C16 1.2(2)
C19 N2 C15 C14 -178.82(14)
C13 C14 C15 N2 175.33(14)
C1 C14 C15 N2 -5.7(2)
C13 C14 C15 C16 -4.7(2)
C1 C14 C15 C16 174.30(14)
N2 C15 C16 C17 -1.4(2)
C14 C15 C16 C17 178.62(14)
C15 C16 C17 C18 0.1(2)
C16 C17 C18 C19 1.3(3)
C15 N2 C19 C18 0.3(2)
C17 C18 C19 N2 -1.6(3)

loop_
_cod_related_entry_id
_cod_related_entry_database
_cod_related_entry_code
1 ChemSpider 25939955
